data_2220061
loop_
_publ_author_name
'An, Yan'
'Li, Xiao-Feng'
'Dong, Li-Hua'
'Yin, Yan-Sheng'

_publ_section_title
<i>catena</i>-Poly[[bis(\m-3-carboxybenzoato)bis(1,10-phenanthroline)tricopper(II)]-di-\m~3~-isophthalato]
_journal_coeditor_code BG2210
_journal_issue 12
_journal_name_full 'Acta Crystallographica Section E'
_journal_page_first m1574
_journal_page_last m1575
_journal_paper_doi 10.1107/S1600536808036908
_journal_volume 64
_journal_year 2008
_chemical_formula_iupac '[Cu3 (C8 H4 O4)2 (C8 H5 O4)2 (C10 H8 N2)2]'
_chemical_formula_moiety 'C56 H34 Cu3 N4 O16'
_chemical_formula_sum 'C56 H34 Cu3 N4 O16'
_chemical_formula_weight 1209.5
_chemical_name_systematic
;
catena-Poly[[bis(\m-3-carboxybenzoato)bis(1,10-phenanthroline)tricopper(II)]-
di-\m~3~-isophthalato]
;
_space_group_IT_number 2
_symmetry_cell_setting triclinic
_symmetry_space_group_name_Hall '-P 1'
_symmetry_space_group_name_H-M 'P -1'
_atom_sites_solution_hydrogens geom
_atom_sites_solution_primary direct
_atom_sites_solution_secondary difmap
_audit_creation_method SHELXL-97
_cell_angle_alpha 83.1470(10)
_cell_angle_beta 86.1910(10)
_cell_angle_gamma 71.1340(10)
_cell_formula_units_Z 1
_cell_length_a 10.3830(10)
_cell_length_b 10.6590(10)
_cell_length_c 11.7540(10)
_cell_measurement_reflns_used 2356
_cell_measurement_temperature 293(2)
_cell_measurement_theta_max 25.01
_cell_measurement_theta_min 2.33
_cell_volume 1221.63(19)
_computing_cell_refinement 'SAINT (Bruker, 2001)'
_computing_data_collection 'SMART (Bruker, 2001)'
_computing_data_reduction 'SAINT (Bruker, 2001)'
_computing_molecular_graphics 'SHELXTL (Sheldrick, 2008)'
_computing_publication_material 'SHELXTL (Sheldrick, 2008)'
_computing_structure_refinement 'SHELXL97 (Sheldrick, 2008)'
_computing_structure_solution 'SHELXS97 (Sheldrick, 2008)'
_diffrn_ambient_temperature 293(2)
_diffrn_measured_fraction_theta_full 0.987
_diffrn_measured_fraction_theta_max 0.987
_diffrn_measurement_device_type 'Bruker SMART APEX area-detector'
_diffrn_measurement_method '\f and \w'
_diffrn_radiation_monochromator graphite
_diffrn_radiation_source 'fine-focus sealed tube'
_diffrn_radiation_type MoK\a
_diffrn_radiation_wavelength 0.71073
_diffrn_reflns_av_R_equivalents 0.0633
_diffrn_reflns_av_sigmaI/netI 0.0519
_diffrn_reflns_limit_h_max 12
_diffrn_reflns_limit_h_min -12
_diffrn_reflns_limit_k_max 13
_diffrn_reflns_limit_k_min -13
_diffrn_reflns_limit_l_max 14
_diffrn_reflns_limit_l_min -12
_diffrn_reflns_number 9575
_diffrn_reflns_theta_full 26.00
_diffrn_reflns_theta_max 26.00
_diffrn_reflns_theta_min 2.03
_diffrn_standards_decay_% 0
_diffrn_standards_interval_time 0
_diffrn_standards_number 0
_exptl_absorpt_coefficient_mu 1.376
_exptl_absorpt_correction_T_max 0.7381
_exptl_absorpt_correction_T_min 0.6308
_exptl_absorpt_correction_type multi-scan
_exptl_absorpt_process_details '(SADABS; Sheldrick, 1996)'
_exptl_crystal_colour green
_exptl_crystal_density_diffrn 1.644
_exptl_crystal_density_method 'not measured'
_exptl_crystal_description block
_exptl_crystal_F_000 613
_exptl_crystal_size_max 0.37
_exptl_crystal_size_mid 0.32
_exptl_crystal_size_min 0.23
_refine_diff_density_max 0.432
_refine_diff_density_min -0.354
_refine_ls_extinction_method none
_refine_ls_goodness_of_fit_ref 1.088
_refine_ls_hydrogen_treatment constr
_refine_ls_matrix_type full
_refine_ls_number_parameters 358
_refine_ls_number_reflns 4741
_refine_ls_number_restraints 0
_refine_ls_restrained_S_all 1.088
_refine_ls_R_factor_all 0.0342
_refine_ls_R_factor_gt 0.0313
_refine_ls_shift/su_max 0.001
_refine_ls_shift/su_mean 0.000
_refine_ls_structure_factor_coef Fsqd
_refine_ls_weighting_details 'calc w=1/[\s^2^(Fo^2^)+(0.0453P)^2^+0.1215P] where P=(Fo^2^+2Fc^2^)/3'
_refine_ls_weighting_scheme calc
_refine_ls_wR_factor_gt 0.0872
_refine_ls_wR_factor_ref 0.0890
_reflns_number_gt 4241
_reflns_number_total 4741
_reflns_threshold_expression I>2\s(I)
_cod_data_source_file bg2210.cif
_cod_data_source_block I
_cod_original_cell_volume 1221.6(2)
_cod_database_code 2220061
_cod_database_fobs_code 2220061

loop_
_symmetry_equiv_pos_as_xyz
'x, y, z'
'-x, -y, -z'

loop_
_atom_site_type_symbol
_atom_site_label
_atom_site_fract_x
_atom_site_fract_y
_atom_site_fract_z
_atom_site_U_iso_or_equiv
_atom_site_adp_type
_atom_site_calc_flag
_atom_site_refinement_flags
_atom_site_occupancy
Cu Cu1 0.5000 0.0000 0.5000 0.02502(10) Uani d S 1
Cu Cu2 0.76902(2) -0.22278(2) 0.697826(19) 0.03033(10) Uani d . 1
C C1 0.57791(19) 0.04808(18) 0.70129(16) 0.0290(4) Uani d . 1
C C2 0.57869(19) 0.09529(18) 0.81581(16) 0.0281(4) Uani d . 1
C C3 0.7018(2) 0.0843(2) 0.86308(19) 0.0404(5) Uani d . 1
H H3 0.7831 0.0514 0.8219 0.048 Uiso calc R 1
C C4 0.7030(2) 0.1222(3) 0.9707(2) 0.0493(6) Uani d . 1
H H4 0.7852 0.1171 1.0012 0.059 Uiso calc R 1
C C5 0.5830(2) 0.1680(2) 1.03389(18) 0.0402(5) Uani d . 1
H H5 0.5850 0.1920 1.1071 0.048 Uiso calc R 1
C C6 0.46010(18) 0.17821(17) 0.98864(16) 0.0278(4) Uani d . 1
C C7 0.45796(18) 0.14417(17) 0.87873(16) 0.0268(4) Uani d . 1
H H7 0.3752 0.1541 0.8468 0.032 Uiso calc R 1
C C8 0.3300(2) 0.22144(19) 1.06009(16) 0.0316(4) Uani d . 1
C C9 0.47836(18) -0.22297(18) 0.61761(15) 0.0280(4) Uani d . 1
C C10 0.41202(18) -0.30677(18) 0.69616(16) 0.0282(4) Uani d . 1
C C11 0.4890(2) -0.4306(2) 0.74662(19) 0.0376(5) Uani d . 1
H H11 0.5811 -0.4645 0.7271 0.045 Uiso calc R 1
C C12 0.4301(2) -0.5038(2) 0.8255(2) 0.0470(6) Uani d . 1
H H12 0.4824 -0.5871 0.8582 0.056 Uiso calc R 1
C C13 0.2936(2) -0.4538(2) 0.8561(2) 0.0419(5) Uani d . 1
H H13 0.2541 -0.5030 0.9096 0.050 Uiso calc R 1
C C14 0.21559(19) -0.32961(19) 0.80667(16) 0.0315(4) Uani d . 1
C C15 0.27491(18) -0.25778(19) 0.72611(16) 0.0287(4) Uani d . 1
H H15 0.2221 -0.1757 0.6917 0.034 Uiso calc R 1
C C16 0.0685(2) -0.2698(2) 0.83842(17) 0.0358(4) Uani d . 1
C C17 0.9058(2) -0.1207(2) 0.48733(18) 0.0392(5) Uani d . 1
H H17 0.8308 -0.0438 0.4813 0.047 Uiso calc R 1
C C18 1.0192(2) -0.1282(3) 0.4132(2) 0.0484(6) Uani d . 1
H H18 1.0188 -0.0570 0.3590 0.058 Uiso calc R 1
C C19 1.1296(2) -0.2400(3) 0.4213(2) 0.0512(6) Uani d . 1
H H19 1.2060 -0.2444 0.3739 0.061 Uiso calc R 1
C C20 1.1287(2) -0.3489(2) 0.5008(2) 0.0435(5) Uani d . 1
C C21 1.2363(2) -0.4740(3) 0.5150(2) 0.0554(7) Uani d . 1
H H21 1.3160 -0.4853 0.4705 0.067 Uiso calc R 1
C C22 1.2253(2) -0.5748(3) 0.5903(2) 0.0536(7) Uani d . 1
H H22 1.2964 -0.6550 0.5957 0.064 Uiso calc R 1
C C23 1.1066(2) -0.5616(2) 0.6627(2) 0.0451(6) Uani d . 1
C C24 1.0861(3) -0.6618(2) 0.7445(2) 0.0533(6) Uani d . 1
H H24 1.1520 -0.7454 0.7528 0.064 Uiso calc R 1
C C25 0.9713(3) -0.6371(2) 0.8110(2) 0.0554(7) Uani d . 1
H H25 0.9574 -0.7037 0.8643 0.066 Uiso calc R 1
C C26 0.8730(3) -0.5104(2) 0.7994(2) 0.0435(5) Uani d . 1
H H26 0.7956 -0.4937 0.8471 0.052 Uiso calc R 1
C C27 1.00094(19) -0.4393(2) 0.65414(18) 0.0348(4) Uani d . 1
C C28 1.01068(19) -0.3337(2) 0.57116(17) 0.0334(4) Uani d . 1
N N1 0.90243(16) -0.22039(16) 0.56575(14) 0.0318(4) Uani d . 1
N N2 0.88699(17) -0.41398(17) 0.72270(14) 0.0345(4) Uani d . 1
O O1 0.68897(14) -0.03047(14) 0.66264(12) 0.0370(3) Uani d . 1
O O2 0.47142(14) 0.08815(14) 0.64570(11) 0.0363(3) Uani d . 1
O O3 0.34517(15) 0.22533(15) 1.16551(12) 0.0386(3) Uani d . 1
O O4 0.22068(15) 0.25058(19) 1.01149(13) 0.0511(4) Uani d . 1
O O5 0.60479(13) -0.26213(14) 0.60173(12) 0.0346(3) Uani d . 1
O O6 0.40038(13) -0.11313(13) 0.57278(12) 0.0352(3) Uani d . 1
O O7 0.02655(15) -0.34182(18) 0.92198(14) 0.0495(4) Uani d . 1
H H7A -0.0540 -0.3045 0.9375 0.074 Uiso calc R 1
O O8 -0.00380(15) -0.16831(17) 0.78902(15) 0.0524(4) Uani d . 1

loop_
_atom_site_aniso_label
_atom_site_aniso_U_11
_atom_site_aniso_U_22
_atom_site_aniso_U_33
_atom_site_aniso_U_12
_atom_site_aniso_U_13
_atom_site_aniso_U_23
Cu1 0.02711(17) 0.02716(17) 0.01884(17) -0.00744(13) 0.00295(12) -0.00007(12)
Cu2 0.03051(15) 0.03137(15) 0.02253(14) -0.00187(10) 0.00550(10) -0.00313(10)
C1 0.0350(10) 0.0269(9) 0.0239(9) -0.0098(8) 0.0072(8) -0.0022(7)
C2 0.0332(10) 0.0256(9) 0.0233(9) -0.0073(7) 0.0041(7) -0.0027(7)
C3 0.0300(10) 0.0534(13) 0.0360(11) -0.0096(9) 0.0087(8) -0.0137(10)
C4 0.0313(11) 0.0773(17) 0.0428(13) -0.0178(11) 0.0010(9) -0.0201(12)
C5 0.0427(12) 0.0531(13) 0.0272(11) -0.0156(10) 0.0017(9) -0.0143(9)
C6 0.0324(9) 0.0240(8) 0.0244(9) -0.0072(7) 0.0063(7) -0.0019(7)
C7 0.0287(9) 0.0254(9) 0.0236(9) -0.0064(7) 0.0017(7) 0.0000(7)
C8 0.0367(10) 0.0292(9) 0.0256(10) -0.0084(8) 0.0083(8) -0.0014(8)
C9 0.0328(10) 0.0300(9) 0.0229(9) -0.0120(8) 0.0034(7) -0.0057(7)
C10 0.0307(9) 0.0292(9) 0.0261(9) -0.0118(8) 0.0020(7) -0.0035(7)
C11 0.0293(10) 0.0335(10) 0.0447(12) -0.0058(8) 0.0044(9) 0.0019(9)
C12 0.0408(12) 0.0332(11) 0.0579(15) -0.0059(9) 0.0016(10) 0.0124(10)
C13 0.0416(11) 0.0403(11) 0.0437(13) -0.0181(9) 0.0045(10) 0.0073(9)
C14 0.0315(10) 0.0371(10) 0.0286(10) -0.0148(8) 0.0012(8) -0.0042(8)
C15 0.0295(9) 0.0299(9) 0.0258(9) -0.0087(7) 0.0001(7) -0.0016(7)
C16 0.0318(10) 0.0483(12) 0.0290(10) -0.0154(9) 0.0015(8) -0.0050(9)
C17 0.0418(11) 0.0409(11) 0.0333(11) -0.0121(9) 0.0054(9) -0.0052(9)
C18 0.0521(14) 0.0549(14) 0.0419(13) -0.0237(11) 0.0148(11) -0.0100(11)
C19 0.0429(13) 0.0716(17) 0.0460(14) -0.0258(12) 0.0184(11) -0.0227(12)
C20 0.0322(11) 0.0585(14) 0.0417(12) -0.0116(10) 0.0052(9) -0.0240(11)
C21 0.0298(11) 0.0708(17) 0.0608(16) -0.0020(11) 0.0083(11) -0.0329(14)
C22 0.0359(12) 0.0541(15) 0.0596(16) 0.0092(11) -0.0062(11) -0.0264(13)
C23 0.0415(12) 0.0417(12) 0.0465(13) 0.0019(10) -0.0133(10) -0.0183(10)
C24 0.0591(15) 0.0371(12) 0.0533(15) 0.0052(11) -0.0219(13) -0.0109(11)
C25 0.0806(19) 0.0386(12) 0.0422(14) -0.0110(12) -0.0198(13) 0.0021(10)
C26 0.0534(13) 0.0417(12) 0.0312(11) -0.0092(10) -0.0035(10) -0.0026(9)
C27 0.0295(10) 0.0385(11) 0.0329(11) -0.0020(8) -0.0058(8) -0.0124(8)
C28 0.0256(9) 0.0413(11) 0.0325(10) -0.0056(8) 0.0001(8) -0.0151(9)
N1 0.0282(8) 0.0355(9) 0.0305(9) -0.0069(7) 0.0037(7) -0.0099(7)
N2 0.0363(9) 0.0350(9) 0.0285(9) -0.0054(7) -0.0022(7) -0.0052(7)
O1 0.0430(8) 0.0321(7) 0.0273(7) -0.0019(6) 0.0116(6) -0.0055(6)
O2 0.0366(7) 0.0459(8) 0.0253(7) -0.0103(6) 0.0030(6) -0.0096(6)
O3 0.0442(8) 0.0455(8) 0.0239(7) -0.0119(7) 0.0103(6) -0.0078(6)
O4 0.0315(8) 0.0806(12) 0.0331(8) -0.0077(8) 0.0078(7) -0.0072(8)
O5 0.0279(7) 0.0439(8) 0.0324(8) -0.0122(6) 0.0072(6) -0.0075(6)
O6 0.0332(7) 0.0342(7) 0.0350(8) -0.0104(6) 0.0052(6) 0.0047(6)
O7 0.0308(7) 0.0736(11) 0.0401(9) -0.0171(7) 0.0085(6) 0.0055(8)
O8 0.0360(8) 0.0567(10) 0.0538(10) -0.0048(7) 0.0072(8) 0.0032(8)

loop_
_atom_type_symbol
_atom_type_description
_atom_type_scat_dispersion_real
_atom_type_scat_dispersion_imag
_atom_type_scat_source
C C 0.0033 0.0016 'International Tables Vol C Tables 4.2.6.8 and 6.1.1.4'
H H 0.0000 0.0000 'International Tables Vol C Tables 4.2.6.8 and 6.1.1.4'
N N 0.0061 0.0033 'International Tables Vol C Tables 4.2.6.8 and 6.1.1.4'
O O 0.0106 0.0060 'International Tables Vol C Tables 4.2.6.8 and 6.1.1.4'
Cu Cu 0.3201 1.2651 'International Tables Vol C Tables 4.2.6.8 and 6.1.1.4'

loop_
_geom_angle_atom_site_label_1
_geom_angle_atom_site_label_2
_geom_angle_atom_site_label_3
_geom_angle_site_symmetry_1
_geom_angle_site_symmetry_3
_geom_angle
_geom_angle_publ_flag
O6 Cu1 O2 . 2_656 92.30(6) yes
O6 Cu1 O2 2_656 . 92.30(6) ?
O6 Cu1 O2 . . 87.70(6) yes
O3 Cu2 O1 2_657 . 92.66(6) yes
O3 Cu2 N2 2_657 . 96.52(7) ?
O1 Cu2 N2 . . 168.29(7) yes
O3 Cu2 N1 2_657 . 174.37(6) ?
O1 Cu2 N1 . . 88.24(6) ?
N2 Cu2 N1 . . 81.94(7) yes
O3 Cu2 O5 2_657 . 87.08(6) ?
O1 Cu2 O5 . . 91.79(6) yes
N2 Cu2 O5 . . 95.92(6) ?
N1 Cu2 O5 . . 98.46(6) yes
O2 C1 O1 . . 122.29(17) ?
O2 C1 C2 . . 119.67(16) ?
O1 C1 C2 . . 118.02(17) ?
C7 C2 C3 . . 119.32(17) ?
C7 C2 C1 . . 120.71(17) ?
C3 C2 C1 . . 119.89(17) ?
C4 C3 C2 . . 119.93(18) ?
C4 C3 H3 . . 120.0 ?
C2 C3 H3 . . 120.0 ?
C3 C4 C5 . . 120.5(2) ?
C3 C4 H4 . . 119.7 ?
C5 C4 H4 . . 119.7 ?
C6 C5 C4 . . 120.24(19) ?
C6 C5 H5 . . 119.9 ?
C4 C5 H5 . . 119.9 ?
C5 C6 C7 . . 119.43(17) ?
C5 C6 C8 . . 120.12(17) ?
C7 C6 C8 . . 120.41(17) ?
C6 C7 C2 . . 120.50(18) ?
C6 C7 H7 . . 119.7 ?
C2 C7 H7 . . 119.7 ?
O4 C8 O3 . . 126.40(18) ?
O4 C8 C6 . . 118.12(17) ?
O3 C8 C6 . . 115.48(18) ?
O5 C9 O6 . . 123.92(17) ?
O5 C9 C10 . . 119.67(17) ?
O6 C9 C10 . . 116.40(15) ?
C15 C10 C11 . . 118.97(17) ?
C15 C10 C9 . . 120.43(16) ?
C11 C10 C9 . . 120.43(16) ?
C12 C11 C10 . . 120.60(18) ?
C12 C11 H11 . . 119.7 ?
C10 C11 H11 . . 119.7 ?
C11 C12 C13 . . 120.21(19) ?
C11 C12 H12 . . 119.9 ?
C13 C12 H12 . . 119.9 ?
C12 C13 C14 . . 119.75(19) ?
C12 C13 H13 . . 120.1 ?
C14 C13 H13 . . 120.1 ?
C15 C14 C13 . . 119.68(18) ?
C15 C14 C16 . . 118.41(18) ?
C13 C14 C16 . . 121.91(18) ?
C14 C15 C10 . . 120.78(17) ?
C14 C15 H15 . . 119.6 ?
C10 C15 H15 . . 119.6 ?
O8 C16 O7 . . 124.33(19) ?
O8 C16 C14 . . 122.77(19) ?
O7 C16 C14 . . 112.85(18) ?
N1 C17 C18 . . 122.0(2) ?
N1 C17 H17 . . 119.0 ?
C18 C17 H17 . . 119.0 ?
C19 C18 C17 . . 119.6(2) ?
C19 C18 H18 . . 120.2 ?
C17 C18 H18 . . 120.2 ?
C18 C19 C20 . . 120.2(2) ?
C18 C19 H19 . . 119.9 ?
C20 C19 H19 . . 119.9 ?
C19 C20 C28 . . 116.6(2) ?
C19 C20 C21 . . 125.7(2) ?
C28 C20 C21 . . 117.8(2) ?
C22 C21 C20 . . 121.9(2) ?
C22 C21 H21 . . 119.0 ?
C20 C21 H21 . . 119.0 ?
C21 C22 C23 . . 121.3(2) ?
C21 C22 H22 . . 119.3 ?
C23 C22 H22 . . 119.3 ?
C27 C23 C24 . . 116.2(2) ?
C27 C23 C22 . . 118.5(2) ?
C24 C23 C22 . . 125.3(2) ?
C25 C24 C23 . . 120.3(2) ?
C25 C24 H24 . . 119.8 ?
C23 C24 H24 . . 119.8 ?
C24 C25 C26 . . 119.6(2) ?
C24 C25 H25 . . 120.2 ?
C26 C25 H25 . . 120.2 ?
N2 C26 C25 . . 122.1(2) ?
N2 C26 H26 . . 118.9 ?
C25 C26 H26 . . 118.9 ?
N2 C27 C23 . . 123.3(2) ?
N2 C27 C28 . . 116.57(17) ?
C23 C27 C28 . . 120.1(2) ?
N1 C28 C20 . . 123.2(2) ?
N1 C28 C27 . . 116.50(17) ?
C20 C28 C27 . . 120.31(19) ?
C17 N1 C28 . . 118.42(17) ?
C17 N1 Cu2 . . 129.29(14) ?
C28 N1 Cu2 . . 111.69(14) ?
C26 N2 C27 . . 118.37(18) ?
C26 N2 Cu2 . . 129.40(15) ?
C27 N2 Cu2 . . 112.03(14) ?
C1 O1 Cu2 . . 129.14(13) ?
C1 O2 Cu1 . . 110.19(11) ?
C8 O3 Cu2 . 2_657 134.22(14) ?
C9 O5 Cu2 . . 129.50(12) ?
C9 O6 Cu1 . . 112.10(11) ?
C16 O7 H7A . . 109.5 ?

loop_
_geom_bond_atom_site_label_1
_geom_bond_atom_site_label_2
_geom_bond_site_symmetry_2
_geom_bond_distance
_geom_bond_publ_flag
Cu1 O6 . 1.9230(10) yes
Cu1 O2 2_656 2.0100(10) ?
Cu1 O2 . 2.0100(10) yes
Cu2 O3 2_657 1.9350(10) yes
Cu2 O1 . 1.9510(10) yes
Cu2 N2 . 2.008(2) yes
Cu2 N1 . 2.014(2) yes
Cu2 O5 . 2.2780(10) yes
C1 O2 . 1.247(2) ?
C1 O1 . 1.278(2) ?
C1 C2 . 1.494(3) ?
C2 C7 . 1.391(2) ?
C2 C3 . 1.392(3) ?
C3 C4 . 1.375(3) ?
C3 H3 . 0.93 ?
C4 C5 . 1.383(3) ?
C4 H4 . 0.9300 ?
C5 C6 . 1.382(3) ?
C5 H5 . 0.93 ?
C6 C7 . 1.386(3) ?
C6 C8 . 1.510(2) ?
C7 H7 . 0.93 ?
C8 O4 . 1.236(2) ?
C8 O3 . 1.266(2) ?
C9 O5 . 1.251(2) ?
C9 O6 . 1.265(2) ?
C9 C10 . 1.497(3) ?
C10 C15 . 1.386(2) ?
C10 C11 . 1.388(3) ?
C11 C12 . 1.380(3) ?
C11 H11 . 0.9300 ?
C12 C13 . 1.383(3) ?
C12 H12 . 0.9300 ?
C13 C14 . 1.390(3) ?
C13 H13 . 0.93 ?
C14 C15 . 1.384(3) ?
C14 C16 . 1.493(3) ?
C15 H15 . 0.93 ?
C16 O8 . 1.205(3) ?
C16 O7 . 1.313(3) ?
C17 N1 . 1.328(3) ?
C17 C18 . 1.404(3) ?
C17 H17 . 0.93 ?
C18 C19 . 1.360(3) ?
C18 H18 . 0.93 ?
C19 C20 . 1.403(4) ?
C19 H19 . 0.93 ?
C20 C28 . 1.407(3) ?
C20 C21 . 1.436(3) ?
C21 C22 . 1.337(4) ?
C21 H21 . 0.93 ?
C22 C23 . 1.429(4) ?
C22 H22 . 0.93 ?
C23 C27 . 1.404(3) ?
C23 C24 . 1.409(4) ?
C24 C25 . 1.351(4) ?
C24 H24 . 0.93 ?
C25 C26 . 1.402(3) ?
C25 H25 . 0.93 ?
C26 N2 . 1.322(3) ?
C26 H26 . 0.93 ?
C27 N2 . 1.357(3) ?
C27 C28 . 1.424(3) ?
C28 N1 . 1.356(2) ?
O3 Cu2 2_657 1.9349(14) ?
O7 H7A . 0.82 ?

loop_
_geom_hbond_atom_site_label_D
_geom_hbond_atom_site_label_H
_geom_hbond_atom_site_label_A
_geom_hbond_site_symmetry_A
_geom_hbond_distance_DH
_geom_hbond_distance_HA
_geom_hbond_distance_DA
_geom_hbond_angle_DHA
O7 H7A O4 2_557 0.82 1.73 2.539(2) 169.5

loop_
_geom_torsion_atom_site_label_1
_geom_torsion_atom_site_label_2
_geom_torsion_atom_site_label_3
_geom_torsion_atom_site_label_4
_geom_torsion_site_symmetry_1
_geom_torsion_site_symmetry_4
_geom_torsion
O2 C1 C2 C7 . . 22.0(3)
O1 C1 C2 C7 . . -159.56(17)
O2 C1 C2 C3 . . -161.19(19)
O1 C1 C2 C3 . . 17.2(3)
C7 C2 C3 C4 . . -0.3(3)
C1 C2 C3 C4 . . -177.1(2)
C2 C3 C4 C5 . . 1.7(4)
C3 C4 C5 C6 . . -1.1(4)
C4 C5 C6 C7 . . -1.0(3)
C4 C5 C6 C8 . . 176.8(2)
C5 C6 C7 C2 . . 2.4(3)
C8 C6 C7 C2 . . -175.41(16)
C3 C2 C7 C6 . . -1.8(3)
C1 C2 C7 C6 . . 174.98(16)
C5 C6 C8 O4 . . 168.3(2)
C7 C6 C8 O4 . . -13.9(3)
C5 C6 C8 O3 . . -11.0(3)
C7 C6 C8 O3 . . 166.82(17)
O5 C9 C10 C15 . . 171.84(17)
O6 C9 C10 C15 . . -6.6(3)
O5 C9 C10 C11 . . -3.4(3)
O6 C9 C10 C11 . . 178.12(18)
C15 C10 C11 C12 . . -0.1(3)
C9 C10 C11 C12 . . 175.2(2)
C10 C11 C12 C13 . . -0.7(4)
C11 C12 C13 C14 . . 0.3(4)
C12 C13 C14 C15 . . 0.8(3)
C12 C13 C14 C16 . . -178.7(2)
C13 C14 C15 C10 . . -1.6(3)
C16 C14 C15 C10 . . 177.98(17)
C11 C10 C15 C14 . . 1.2(3)
C9 C10 C15 C14 . . -174.09(17)
C15 C14 C16 O8 . . 7.6(3)
C13 C14 C16 O8 . . -172.9(2)
C15 C14 C16 O7 . . -174.78(18)
C13 C14 C16 O7 . . 4.8(3)
N1 C17 C18 C19 . . -0.1(4)
C17 C18 C19 C20 . . 1.9(4)
C18 C19 C20 C28 . . -1.4(3)
C18 C19 C20 C21 . . 177.7(2)
C19 C20 C21 C22 . . -177.6(2)
C28 C20 C21 C22 . . 1.5(3)
C20 C21 C22 C23 . . -1.6(4)
C21 C22 C23 C27 . . -0.6(3)
C21 C22 C23 C24 . . -179.8(2)
C27 C23 C24 C25 . . -1.3(3)
C22 C23 C24 C25 . . 178.0(2)
C23 C24 C25 C26 . . -0.8(4)
C24 C25 C26 N2 . . 1.8(4)
C24 C23 C27 N2 . . 2.8(3)
C22 C23 C27 N2 . . -176.6(2)
C24 C23 C27 C28 . . -177.90(19)
C22 C23 C27 C28 . . 2.8(3)
C19 C20 C28 N1 . . -0.8(3)
C21 C20 C28 N1 . . 179.97(19)
C19 C20 C28 C27 . . 179.90(19)
C21 C20 C28 C27 . . 0.7(3)
N2 C27 C28 N1 . . -2.8(3)
C23 C27 C28 N1 . . 177.86(17)
N2 C27 C28 C20 . . 176.54(18)
C23 C27 C28 C20 . . -2.8(3)
C18 C17 N1 C28 . . -2.1(3)
C18 C17 N1 Cu2 . . 168.21(16)
C20 C28 N1 C17 . . 2.6(3)
C27 C28 N1 C17 . . -178.15(18)
C20 C28 N1 Cu2 . . -169.34(16)
C27 C28 N1 Cu2 . . 9.9(2)
O1 Cu2 N1 C17 . . -7.31(18)
N2 Cu2 N1 C17 . . 179.07(19)
O5 Cu2 N1 C17 . . 84.24(18)
O1 Cu2 N1 C28 . . 163.50(13)
N2 Cu2 N1 C28 . . -10.12(13)
O5 Cu2 N1 C28 . . -104.95(13)
C25 C26 N2 C27 . . -0.5(3)
C25 C26 N2 Cu2 . . -174.86(16)
C23 C27 N2 C26 . . -1.9(3)
C28 C27 N2 C26 . . 178.76(19)
C23 C27 N2 Cu2 . . 173.43(15)
C28 C27 N2 Cu2 . . -5.9(2)
O3 Cu2 N2 C26 2_657 . 8.8(2)
O1 Cu2 N2 C26 . . 150.2(3)
N1 Cu2 N2 C26 . . -176.6(2)
O5 Cu2 N2 C26 . . -78.90(19)
O3 Cu2 N2 C27 2_657 . -165.84(13)
O1 Cu2 N2 C27 . . -24.5(4)
N1 Cu2 N2 C27 . . 8.70(13)
O5 Cu2 N2 C27 . . 106.44(13)
O2 C1 O1 Cu2 . . -100.2(2)
C2 C1 O1 Cu2 . . 81.5(2)
O3 Cu2 O1 C1 2_657 . -16.66(17)
N2 Cu2 O1 C1 . . -158.3(3)
N1 Cu2 O1 C1 . . 168.91(17)
O5 Cu2 O1 C1 . . 70.49(17)
O1 C1 O2 Cu1 . . 4.6(2)
C2 C1 O2 Cu1 . . -177.06(13)
O6 Cu1 O2 C1 2_656 . -76.87(13)
O6 Cu1 O2 C1 . . 103.13(13)
O4 C8 O3 Cu2 . 2_657 21.2(3)
C6 C8 O3 Cu2 . 2_657 -159.55(13)
O6 C9 O5 Cu2 . . 87.4(2)
C10 C9 O5 Cu2 . . -91.0(2)
O3 Cu2 O5 C9 2_657 . 34.20(17)
O1 Cu2 O5 C9 . . -58.37(17)
N2 Cu2 O5 C9 . . 130.45(17)
N1 Cu2 O5 C9 . . -146.85(17)
O5 C9 O6 Cu1 . . -10.3(2)
C10 C9 O6 Cu1 . . 168.13(12)
O2 Cu1 O6 C9 2_656 . 84.72(13)
O2 Cu1 O6 C9 . . -95.28(13)
